data_2209722
loop_
_publ_author_name
'Sefero\(glu, Zeynel'
'H\"okelek, Tuncer'
'\,Sahin, Ertan'
'Nural\?in, Fatma'

_publ_section_title
;
 2-Amino-5-(<i>p</i>-nitrophenylsulfonyl)-1,3-thiazole
;
_journal_coeditor_code YM2010
_journal_issue 7
_journal_name_full 'Acta Crystallographica Section E'
_journal_page_first o2634
_journal_page_last o2636
_journal_paper_doi 10.1107/S1600536806020162
_journal_volume 62
_journal_year 2006
_chemical_formula_iupac 'C9 H7 N3 O4 S2'
_chemical_formula_moiety 'C9 H7 N3 O4 S2'
_chemical_formula_sum 'C9 H7 N3 O4 S2'
_chemical_formula_weight 285.30
_chemical_name_systematic
;
2-Amino-5-(p-nitrophenylsulfonyl)-1,3-thiazole
;
_space_group_IT_number 14
_symmetry_cell_setting monoclinic
_symmetry_space_group_name_Hall '-P 2ybc'
_symmetry_space_group_name_H-M 'P 1 21/c 1'
_atom_sites_solution_hydrogens geom
_atom_sites_solution_primary direct
_atom_sites_solution_secondary difmap
_audit_creation_method SHELXL97
_cell_angle_alpha 90.00
_cell_angle_beta 110.874(2)
_cell_angle_gamma 90.00
_cell_formula_units_Z 4
_cell_length_a 8.6310(2)
_cell_length_b 12.4943(3)
_cell_length_c 11.4911(4)
_cell_measurement_reflns_used 5980
_cell_measurement_temperature 296(2)
_cell_measurement_theta_max 30.5214
_cell_measurement_theta_min 2.0501
_cell_volume 1157.85(6)
_computing_cell_refinement CrystalClear
_computing_data_collection 'CrystalClear (Rigaku/MSC, 2005)'
_computing_data_reduction CrystalClear
_computing_molecular_graphics 'ORTEP-3 for Windows (Farrugia, 1997)'
_computing_publication_material 'WinGX (Farrugia, 1999)'
_computing_structure_refinement 'SHELXL97 (Sheldrick, 1997)'
_computing_structure_solution 'SHELXS97 (Sheldrick, 1997)'
_diffrn_ambient_temperature 296(2)
_diffrn_measured_fraction_theta_full 0.997
_diffrn_measured_fraction_theta_max 0.997
_diffrn_measurement_device_type 'Rigaku R-AXIS RAPID-S'
_diffrn_measurement_method \w
_diffrn_radiation_monochromator graphite
_diffrn_radiation_source 'fine-focus sealed tube'
_diffrn_radiation_type MoK\a
_diffrn_radiation_wavelength 0.71073
_diffrn_reflns_av_R_equivalents 0.0367
_diffrn_reflns_av_sigmaI/netI 0.0265
_diffrn_reflns_limit_h_max 12
_diffrn_reflns_limit_h_min -12
_diffrn_reflns_limit_k_max 17
_diffrn_reflns_limit_k_min -16
_diffrn_reflns_limit_l_max 14
_diffrn_reflns_limit_l_min -16
_diffrn_reflns_number 22950
_diffrn_reflns_theta_full 30.56
_diffrn_reflns_theta_max 30.56
_diffrn_reflns_theta_min 2.50
_exptl_absorpt_coefficient_mu 0.470
_exptl_absorpt_correction_type none
_exptl_crystal_colour yellow
_exptl_crystal_density_diffrn 1.637
_exptl_crystal_density_method 'not measured'
_exptl_crystal_description needle
_exptl_crystal_F_000 584
_exptl_crystal_size_max 0.20
_exptl_crystal_size_mid 0.20
_exptl_crystal_size_min 0.20
_refine_diff_density_max 0.263
_refine_diff_density_min -0.432
_refine_ls_extinction_method none
_refine_ls_goodness_of_fit_ref 1.158
_refine_ls_hydrogen_treatment refall
_refine_ls_matrix_type full
_refine_ls_number_parameters 191
_refine_ls_number_reflns 3543
_refine_ls_number_restraints 1
_refine_ls_restrained_S_all 1.160
_refine_ls_R_factor_all 0.0439
_refine_ls_R_factor_gt 0.0405
_refine_ls_shift/su_max 0.001
_refine_ls_shift/su_mean 0.000
_refine_ls_structure_factor_coef Fsqd
_refine_ls_weighting_details 'calc w = 1/[\s^2^(Fo^2^)+(0.042P)^2^+0.3858P] where P=(Fo^2^+2Fc^2^)/3'
_refine_ls_weighting_scheme calc
_refine_ls_wR_factor_gt 0.1034
_refine_ls_wR_factor_ref 0.1055
_reflns_number_gt 3314
_reflns_number_total 3543
_reflns_threshold_expression I>2\s(I)
_cod_data_source_file ym2010.cif
_cod_data_source_block I
_cod_original_sg_symbol_H-M 'P 21/c'
_cod_database_code 2209722
_cod_database_fobs_code 2209722

loop_
_symmetry_equiv_pos_as_xyz
'x, y, z'
'-x, y+1/2, -z+1/2'
'-x, -y, -z'
'x, -y-1/2, z-1/2'

loop_
_atom_site_type_symbol
_atom_site_label
_atom_site_fract_x
_atom_site_fract_y
_atom_site_fract_z
_atom_site_U_iso_or_equiv
_atom_site_adp_type
_atom_site_calc_flag
_atom_site_refinement_flags
_atom_site_occupancy
S S1 0.34542(5) 0.31628(3) 0.71182(4) 0.03790(12) Uani d . 1
S S2 0.40853(5) 0.12202(3) 0.57648(3) 0.03312(11) Uani d . 1
O O1 0.58132(15) 0.13928(10) 0.64556(13) 0.0457(3) Uani d . 1
O O2 0.35521(17) 0.08579(10) 0.44973(11) 0.0450(3) Uani d . 1
O O3 0.2490(2) -0.18866(15) 0.98565(16) 0.0708(5) Uani d . 1
O O4 0.08179(19) -0.26177(14) 0.81838(17) 0.0658(4) Uani d . 1
N N 0.1498(2) 0.49068(13) 0.67542(16) 0.0481(4) Uani d D 1
N N1 0.1849(2) -0.19488(14) 0.87233(16) 0.0490(4) Uani d . 1
C C2 0.19032(17) 0.40406(12) 0.62471(15) 0.0336(3) Uani d . 1
N N3 0.11720(17) 0.37688(11) 0.50598(13) 0.0380(3) Uani d . 1
C C4 0.18200(19) 0.28385(13) 0.48162(15) 0.0364(3) Uani d . 1
C C5 0.30465(18) 0.23931(12) 0.57884(14) 0.0332(3) Uani d . 1
C C6 0.33786(19) 0.02858(12) 0.66269(14) 0.0339(3) Uani d . 1
C C7 0.3783(2) 0.04535(14) 0.78999(16) 0.0436(4) Uani d . 1
C C8 0.3247(2) -0.02768(16) 0.85822(16) 0.0451(4) Uani d . 1
C C9 0.2370(2) -0.11637(14) 0.79797(16) 0.0395(3) Uani d . 1
C C10 0.1995(2) -0.13523(16) 0.67283(18) 0.0446(4) Uani d . 1
C C11 0.2500(2) -0.06080(15) 0.60365(16) 0.0412(4) Uani d . 1
H H1 0.082(3) 0.535(2) 0.624(2) 0.062(7) Uiso d . 1
H H2 0.212(3) 0.513(2) 0.7503(17) 0.067(7) Uiso d D 1
H H4 0.140(2) 0.2543(16) 0.4044(19) 0.037(5) Uiso d . 1
H H7 0.430(3) 0.109(2) 0.832(2) 0.070(7) Uiso d . 1
H H8 0.346(3) -0.0129(19) 0.943(2) 0.055(6) Uiso d . 1
H H10 0.146(3) -0.1983(18) 0.638(2) 0.052(6) Uiso d . 1
H H11 0.224(3) -0.076(2) 0.515(2) 0.060(6) Uiso d . 1

loop_
_atom_site_aniso_label
_atom_site_aniso_U_11
_atom_site_aniso_U_22
_atom_site_aniso_U_33
_atom_site_aniso_U_12
_atom_site_aniso_U_13
_atom_site_aniso_U_23
S1 0.0391(2) 0.0353(2) 0.0317(2) 0.00923(14) 0.00340(14) -0.00421(14)
S2 0.03998(19) 0.02969(19) 0.03069(19) 0.00601(13) 0.01382(14) 0.00120(13)
O1 0.0370(6) 0.0423(7) 0.0568(8) 0.0058(5) 0.0155(5) 0.0032(6)
O2 0.0676(8) 0.0389(6) 0.0309(6) 0.0070(6) 0.0207(5) -0.0004(5)
O3 0.0981(13) 0.0729(11) 0.0497(9) -0.0039(9) 0.0367(9) 0.0133(8)
O4 0.0554(8) 0.0693(10) 0.0749(11) -0.0113(7) 0.0258(7) 0.0151(8)
N 0.0521(8) 0.0394(8) 0.0425(8) 0.0158(7) 0.0041(7) -0.0073(6)
N1 0.0511(8) 0.0523(9) 0.0514(9) 0.0070(7) 0.0279(7) 0.0111(7)
C2 0.0307(6) 0.0308(7) 0.0365(8) 0.0034(5) 0.0085(5) 0.0007(6)
N3 0.0375(6) 0.0371(7) 0.0340(7) 0.0080(5) 0.0060(5) 0.0014(5)
C4 0.0391(7) 0.0358(8) 0.0303(7) 0.0029(6) 0.0077(6) -0.0006(6)
C5 0.0376(7) 0.0304(7) 0.0298(7) 0.0038(5) 0.0099(5) -0.0010(5)
C6 0.0408(7) 0.0317(7) 0.0283(7) 0.0045(6) 0.0113(6) 0.0013(6)
C7 0.0624(10) 0.0343(8) 0.0305(8) -0.0003(7) 0.0124(7) -0.0010(6)
C8 0.0620(10) 0.0437(9) 0.0307(8) 0.0061(8) 0.0179(7) 0.0022(7)
C9 0.0414(8) 0.0414(9) 0.0402(9) 0.0054(6) 0.0200(7) 0.0066(7)
C10 0.0447(9) 0.0477(10) 0.0427(9) -0.0109(7) 0.0173(7) -0.0055(8)
C11 0.0450(8) 0.0455(9) 0.0327(8) -0.0051(7) 0.0135(6) -0.0045(7)

loop_
_atom_type_symbol
_atom_type_description
_atom_type_scat_dispersion_real
_atom_type_scat_dispersion_imag
_atom_type_scat_source
C C 0.0033 0.0016 'International Tables Vol C Tables 4.2.6.8 and 6.1.1.4'
H H 0.0000 0.0000 'International Tables Vol C Tables 4.2.6.8 and 6.1.1.4'
N N 0.0061 0.0033 'International Tables Vol C Tables 4.2.6.8 and 6.1.1.4'
O O 0.0106 0.0060 'International Tables Vol C Tables 4.2.6.8 and 6.1.1.4'
S S 0.1246 0.1234 'International Tables Vol C Tables 4.2.6.8 and 6.1.1.4'

loop_
_geom_angle_atom_site_label_1
_geom_angle_atom_site_label_2
_geom_angle_atom_site_label_3
_geom_angle
_geom_angle_publ_flag
C5 S1 C2 88.26(7) y
O1 S2 O2 120.21(8) y
O1 S2 C5 107.92(8) y
O2 S2 C5 107.68(7) y
O1 S2 C6 106.64(8) y
O2 S2 C6 108.02(8) y
C5 S2 C6 105.46(8) y
C2 N H1 116.3(16) ?
C2 N H2 121.8(17) ?
H1 N H2 119(2) ?
O4 N1 O3 123.89(18) y
O4 N1 C9 118.74(17) y
O3 N1 C9 117.37(17) y
N3 C2 N 123.66(14) y
N3 C2 S1 114.56(11) y
N C2 S1 121.78(13) y
C2 N3 C4 110.50(13) y
C5 C4 N3 116.02(14) y
C5 C4 H4 124.2(12) ?
N3 C4 H4 119.7(12) ?
C4 C5 S2 126.47(12) y
C4 C5 S1 110.66(12) y
S2 C5 S1 122.87(9) y
C11 C6 C7 121.64(15) ?
C11 C6 S2 119.64(12) y
C7 C6 S2 118.68(13) y
C8 C7 C6 119.06(17) ?
C8 C7 H7 117.1(16) ?
C6 C7 H7 123.4(16) ?
C9 C8 C7 118.60(16) ?
C9 C8 H8 123.0(14) ?
C7 C8 H8 118.4(14) ?
C10 C9 C8 122.93(16) y
C10 C9 N1 119.03(17) y
C8 C9 N1 118.03(16) y
C9 C10 C11 118.52(17) ?
C9 C10 H10 119.6(14) ?
C11 C10 H10 121.8(14) ?
C6 C11 C10 119.21(16) ?
C6 C11 H11 123.0(15) ?
C10 C11 H11 117.8(15) ?

loop_
_geom_bond_atom_site_label_1
_geom_bond_atom_site_label_2
_geom_bond_distance
_geom_bond_publ_flag
S1 C2 1.7442(15) y
S1 C5 1.7322(15) y
S2 O1 1.4343(13) y
S2 O2 1.4354(12) y
S2 C5 1.7231(15) y
S2 C6 1.7740(16) y
N H1 0.87(2) ?
N H2 0.883(16) ?
N1 O3 1.223(2) y
N1 O4 1.217(2) y
C2 N 1.333(2) y
N3 C2 1.327(2) y
N3 C4 1.361(2) y
C4 H4 0.91(2) ?
C5 C4 1.355(2) ?
C6 C7 1.393(2) ?
C6 C11 1.384(2) ?
C7 H7 0.95(3) ?
C8 C7 1.386(3) ?
C8 H8 0.95(2) ?
C9 N1 1.472(2) y
C9 C8 1.381(3) ?
C9 C10 1.377(2) ?
C10 H10 0.93(2) ?
C11 C10 1.391(3) ?
C11 H11 0.98(2) ?

loop_
_geom_torsion_atom_site_label_1
_geom_torsion_atom_site_label_2
_geom_torsion_atom_site_label_3
_geom_torsion_atom_site_label_4
_geom_torsion
_geom_torsion_publ_flag
C2 S1 C5 C4 0.26(13) y
C2 S1 C5 S2 -179.14(11) ?
C5 S1 C2 N3 -0.62(13) y
C5 S1 C2 N 178.99(16) ?
O1 S2 C5 C4 137.55(16) ?
O2 S2 C5 C4 6.39(18) ?
C6 S2 C5 C4 -108.76(16) ?
O1 S2 C5 S1 -43.15(13) ?
O2 S2 C5 S1 -174.31(10) ?
C6 S2 C5 S1 70.54(12) ?
O1 S2 C6 C11 -129.60(14) ?
O2 S2 C6 C11 0.91(16) ?
C5 S2 C6 C11 115.83(14) ?
O1 S2 C6 C7 47.92(15) ?
O2 S2 C6 C7 178.43(13) ?
C5 S2 C6 C7 -66.66(15) ?
C2 N3 C4 C5 -0.6(2) y
C4 N3 C2 N -178.80(17) ?
C4 N3 C2 S1 0.80(18) y
S2 C5 C4 N3 179.51(12) ?
S1 C5 C4 N3 0.1(2) y
C7 C6 C11 C10 0.6(3) ?
S2 C6 C11 C10 178.08(14) ?
S2 C6 C7 C8 -179.51(14) ?
C11 C6 C7 C8 -2.0(3) ?
C9 C8 C7 C6 1.9(3) ?
C8 C9 C10 C11 -1.0(3) ?
N1 C9 C10 C11 -179.69(16) ?
C10 C9 C8 C7 -0.4(3) ?
N1 C9 C8 C7 178.30(16) ?
C10 C9 N1 O4 -15.2(2) ?
C8 C9 N1 O4 166.04(17) ?
C10 C9 N1 O3 164.65(18) ?
C8 C9 N1 O3 -14.1(2) ?
C6 C11 C10 C9 0.9(3) ?

loop_
_cod_related_entry_id
_cod_related_entry_database
_cod_related_entry_code
1 ChemSpider 1481
